data_2008126
loop_
_publ_author_name
'Kennedy, Alan R.'
'Skellern, Graham G.'
'Pfirrmann, Rolf W.'
'Smail, Gordon A.'
'Shankland, Norman'
'Florence, Alastair J.'

_publ_section_title
;
 Two new compounds by reaction of taurolidine with methylene glycol
;
_journal_issue 2
_journal_name_full 'Acta Crystallographica Section C'
_journal_page_first 232
_journal_page_last 234
_journal_paper_doi 10.1107/S0108270198008415
_journal_volume 55
_journal_year 1999
_chemical_formula_moiety 'C12 H24 N6 O6 S3'
_chemical_formula_sum 'C12 H24 N6 O6 S3'
_chemical_formula_weight 444.54
_space_group_IT_number 14
_symmetry_cell_setting monoclinic
_symmetry_space_group_name_Hall '-P 2yn'
_symmetry_space_group_name_H-M 'P 1 21/n 1'
_cell_angle_alpha 90
_cell_angle_beta 101.642(8)
_cell_angle_gamma 90
_cell_formula_units_Z 4
_cell_length_a 14.5300(10)
_cell_length_b 8.0567(8)
_cell_length_c 15.928(2)
_cell_measurement_reflns_used 21
_cell_measurement_temperature 295
_cell_measurement_theta_max 16.5
_cell_measurement_theta_min 10.6
_cell_volume 1826.2(3)
_computing_cell_refinement 'MSC/AFC Diffractometer Control Software'
_computing_data_collection
;
MSC/AFC Diffractometer Control Software
(Molecular Structure Corporation, 1985)
;
_computing_data_reduction 'TEXSAN (Molecular Structure Corporation, 1993)'
_computing_publication_material TEXSAN
_computing_structure_refinement TEXSAN
_computing_structure_solution 'SIR (Burla et al., 1989)'
_diffrn_ambient_temperature 295
_diffrn_measurement_device 'Rigaku AFC-7S'
_diffrn_measurement_method \w/2\q
_diffrn_radiation_monochromator graphite
_diffrn_radiation_source 'X-ray tube'
_diffrn_radiation_type MoK\a
_diffrn_radiation_wavelength 0.71069
_diffrn_reflns_av_R_equivalents 0.019
_diffrn_reflns_limit_h_max 19
_diffrn_reflns_limit_h_min 0
_diffrn_reflns_limit_k_max 10
_diffrn_reflns_limit_k_min 0
_diffrn_reflns_limit_l_max 21
_diffrn_reflns_limit_l_min -21
_diffrn_reflns_number 5895
_diffrn_reflns_theta_max 28.0
_diffrn_reflns_theta_min 2.5
_diffrn_standards_decay_% 0
_diffrn_standards_interval_count 150
_diffrn_standards_number 3
_exptl_absorpt_coefficient_mu 0.451
_exptl_absorpt_correction_type none
_exptl_crystal_colour colourless
_exptl_crystal_density_diffrn 1.617
_exptl_crystal_density_method 'not measured'
_exptl_crystal_description block
_exptl_crystal_F_000 936.00
_exptl_crystal_size_max 0.40
_exptl_crystal_size_mid 0.40
_exptl_crystal_size_min 0.20
_refine_diff_density_max 0.30
_refine_diff_density_min -0.43
_refine_ls_extinction_method none
_refine_ls_goodness_of_fit_obs 1.972
_refine_ls_hydrogen_treatment refU
_refine_ls_matrix_type full
_refine_ls_number_constraints 0
_refine_ls_number_parameters 268
_refine_ls_number_reflns 3238
_refine_ls_number_restraints 0
_refine_ls_R_factor_all 0.067
_refine_ls_R_factor_obs 0.038
_refine_ls_shift/esd_max 0.001
_refine_ls_structure_factor_coef F
_refine_ls_weighting_details 'w = 1/\s^2^(F)'
_refine_ls_weighting_scheme sigma
_refine_ls_wR_factor_all 0.058
_refine_ls_wR_factor_obs 0.054
_reflns_number_observed 3238
_reflns_number_total 5325
_reflns_observed_criterion I>2\s(I)
_cod_data_source_file bm1255.cif
_cod_data_source_block V
_cod_original_cell_volume 1826.3(3)
_cod_original_sg_symbol_H-M 'P 21/n'
_cod_database_code 2008126

loop_
_symmetry_equiv_pos_as_xyz
'  +x,  +y,  +z'
1/2-x,1/2+y,1/2-z
'  -x,  -y,  -z'
1/2+x,1/2-y,1/2+z

loop_
_atom_site_aniso_label
_atom_site_aniso_U_11
_atom_site_aniso_U_22
_atom_site_aniso_U_33
_atom_site_aniso_U_12
_atom_site_aniso_U_13
_atom_site_aniso_U_23
S1 0.0439(4) 0.0438(4) 0.0320(3) 0.0068(3) 0.0154(3) 0.0021(3)
S2 0.0428(4) 0.0247(3) 0.0355(3) 0.0044(3) -0.0043(3) -0.0029(2)
S3 0.0402(3) 0.0265(3) 0.0359(3) -0.0027(3) -0.0012(3) 0.0034(2)
O1 0.0600(10) 0.0610(10) 0.0430(10) 0.0140(10) 0.0167(10) -0.0160(10)
O2 0.091(2) 0.067(2) 0.0510(10) 0.0030(10) 0.0360(10) 0.0210(10)
O3 0.089(2) 0.0310(10) 0.0380(10) -0.0020(10) -0.0010(10) 0.0069(8)
O4 0.0380(10) 0.0570(10) 0.0590(10) 0.0152(10) -0.0085(9) -0.0160(10)
O5 0.0520(10) 0.0341(10) 0.0510(10) -0.0112(9) -0.0081(9) -0.0033(9)
O6 0.0580(10) 0.0380(10) 0.0530(10) 0.0039(10) -0.0010(10) 0.0176(9)
N1 0.0276(10) 0.0310(10) 0.0390(10) 0.0006(8) 0.0098(8) -0.0013(9)
N2 0.0360(10) 0.0260(10) 0.0300(10) -0.0072(8) 0.0079(8) -0.0017(8)
N3 0.0350(10) 0.0213(9) 0.0400(10) -0.0033(8) 0.0120(9) -0.0027(8)
N4 0.0237(9) 0.0248(9) 0.0311(10) -0.0010(8) 0.0040(8) -0.0008(8)
N5 0.0293(10) 0.0370(10) 0.0289(10) -0.0062(9) 0.0006(8) 0.0018(8)
N6 0.0310(10) 0.0340(10) 0.0291(10) -0.0063(8) 0.0042(8) 0.0022(8)
C1 0.0340(10) 0.048(2) 0.0370(10) 0.0110(10) -0.0010(10) -0.0060(10)
C2 0.0300(10) 0.0410(10) 0.0420(10) -0.0080(10) 0.0070(10) -0.0100(10)
C3 0.0340(10) 0.0270(10) 0.0350(10) 0.0026(10) 0.0020(10) 0.0021(10)
C4 0.0380(10) 0.0290(10) 0.0340(10) -0.0070(10) 0.0130(10) -0.0028(10)
C5 0.0330(10) 0.0280(10) 0.050(2) -0.0070(10) 0.0120(10) -0.0010(10)
C6 0.0420(10) 0.0260(10) 0.0370(10) -0.0030(10) 0.0010(10) -0.0010(10)
C7 0.0300(10) 0.0320(10) 0.0340(10) 0.0044(10) 0.0022(10) -0.0030(10)
C8 0.0300(10) 0.0290(10) 0.0380(10) -0.0080(10) 0.0030(10) -0.0020(10)
C9 0.0270(10) 0.0350(10) 0.0360(10) -0.0023(10) 0.0100(10) 0.0020(10)
C10 0.0350(10) 0.0420(10) 0.0290(10) -0.0080(10) 0.0000(10) 0.0010(10)
C11 0.0260(10) 0.046(2) 0.0420(10) 0.0010(10) 0.0060(10) 0.0100(10)
C12 0.0440(10) 0.0360(10) 0.0290(10) 0.0070(10) 0.0080(10) 0.0000(10)

loop_
_atom_site_label
_atom_site_fract_x
_atom_site_fract_y
_atom_site_fract_z
_atom_site_U_iso_or_equiv
_atom_site_thermal_displace_type
_atom_site_calc_flag
_atom_site_calc_attached_atom
S1 0.10466(5) 0.49490(9) 0.12887(4) 0.0388 Uani ? ?
S2 0.05444(5) 0.90241(8) 0.30881(4) 0.0361 Uani ? ?
S3 0.21796(5) 0.38445(8) 0.57041(4) 0.0355 Uani ? ?
O1 0.12480(10) 0.3339(3) 0.09910(10) 0.0537 Uani ? ?
O2 0.1272(2) 0.6368(3) 0.08330(10) 0.0666 Uani ? ?
O3 0.0818(2) 0.9949(2) 0.24100(10) 0.0547 Uani ? ?
O4 -0.04080(10) 0.9084(3) 0.32010(10) 0.0537 Uani ? ?
O5 0.13470(10) 0.3334(2) 0.51130(10) 0.0485 Uani ? ?
O6 0.26830(10) 0.2655(2) 0.62900(10) 0.0517 Uani ? ?
N1 0.16570(10) 0.5073(3) 0.22850(10) 0.0320 Uani ? ?
N2 0.03940(10) 0.4175(2) 0.29610(10) 0.0305 Uani ? ?
N3 0.07730(10) 0.7089(2) 0.29160(10) 0.0315 Uani ? ?
N4 0.16930(10) 0.7609(2) 0.52460(10) 0.0267 Uani ? ?
N5 0.32130(10) 0.7112(3) 0.62230(10) 0.0324 Uani ? ?
N6 0.18770(10) 0.5367(3) 0.62910(10) 0.0318 Uani ? ?
C1 -0.0141(2) 0.5006(4) 0.1398(2) 0.0409 Uani ? ?
C2 -0.0298(2) 0.3968(3) 0.2165(2) 0.0379 Uani ? ?
C3 0.1324(2) 0.3798(3) 0.2833(2) 0.0329 Uani ? ?
C4 0.0388(2) 0.5746(3) 0.3391(2) 0.0328 Uani ? ?
C5 0.1688(2) 0.6699(3) 0.2699(2) 0.0364 Uani ? ?
C6 0.1273(2) 0.9698(3) 0.4066(2) 0.0360 Uani ? ?
C7 0.1047(2) 0.8944(3) 0.4878(2) 0.0324 Uani ? ?
C8 0.2582(2) 0.8335(3) 0.5738(2) 0.0328 Uani ? ?
C9 0.1240(2) 0.6627(3) 0.5823(2) 0.0322 Uani ? ?
C10 0.2735(2) 0.6211(3) 0.6789(2) 0.0363 Uani ? ?
C11 0.3657(2) 0.5971(4) 0.5712(2) 0.0381 Uani ? ?
C12 0.2981(2) 0.4763(3) 0.5140(2) 0.0363 Uani ? ?
H1 -0.0514 0.4618 0.0884 0.070(10) Uiso ? ?
H2 -0.0265 0.6140 0.1461 0.040(8) Uiso ? ?
H3 -0.0896 0.4230 0.2245 0.053(9) Uiso ? ?
H4 -0.0296 0.2820 0.2008 0.048(8) Uiso ? ?
H5 0.1344 0.2711 0.2551 0.032(7) Uiso ? ?
H6 0.1797 0.3823 0.3390 0.033(7) Uiso ? ?
H7 -0.0266 0.6074 0.3424 0.029(6) Uiso ? ?
H8 0.0770 0.5652 0.3982 0.046(8) Uiso ? ?
H9 0.2193 0.6591 0.3237 0.045(8) Uiso ? ?
H10 0.1809 0.7556 0.2323 0.047(8) Uiso ? ?
H11 0.1831 0.9502 0.3978 0.045(8) Uiso ? ?
H12 0.1165 1.0878 0.4025 0.044(8) Uiso ? ?
H13 0.0433 0.8538 0.4724 0.036(7) Uiso ? ?
H14 0.1050 0.9846 0.5315 0.035(7) Uiso ? ?
H15 0.2902 0.8921 0.5362 0.038(7) Uiso ? ?
H16 0.2444 0.9183 0.6140 0.038(7) Uiso ? ?
H17 0.0670 0.6105 0.5505 0.043(8) Uiso ? ?
H18 0.1046 0.7282 0.6245 0.026(6) Uiso ? ?
H19 0.2537 0.7027 0.7179 0.052(9) Uiso ? ?
H20 0.3134 0.5411 0.7103 0.038(7) Uiso ? ?
H21 0.4105 0.5345 0.6048 0.058(10) Uiso ? ?
H22 0.3959 0.6566 0.5336 0.035(7) Uiso ? ?
H23 0.3289 0.3889 0.4972 0.052(9) Uiso ? ?
H24 0.2651 0.5302 0.4667 0.042(8) Uiso ? ?

loop_
_atom_type_symbol
_atom_type_scat_dispersion_real
_atom_type_scat_dispersion_imag
_atom_type_scat_source
C 0.003 0.002 'International Tables'
H 0.000 0.000 'International Tables'
N 0.006 0.003 'International Tables'
O 0.011 0.006 'International Tables'
S 0.125 0.123 'International Tables'

loop_
_geom_angle_atom_site_label_1
_geom_angle_atom_site_label_2
_geom_angle_atom_site_label_3
_geom_angle
_geom_angle_publ_flag
O1 S1 O2 118.30(10) yes
O1 S1 N1 105.40(10) yes
O1 S1 C1 109.00(10) yes
O2 S1 N1 107.80(10) yes
O2 S1 C1 110.90(10) yes
N1 S1 C1 104.40(10) yes
O3 S2 O4 120.00(10) yes
O3 S2 N3 105.90(10) yes
O3 S2 C6 107.10(10) yes
O4 S2 N3 106.70(10) yes
O4 S2 C6 107.40(10) yes
N3 S2 C6 109.50(10) yes
O5 S3 O6 119.20(10) yes
O5 S3 N6 107.40(10) yes
O5 S3 C12 109.90(10) yes
O6 S3 N6 106.70(10) yes
O6 S3 C12 108.00(10) yes
N6 S3 C12 104.70(10) yes
S1 N1 C3 110.2(2) no
S1 N1 C5 116.6(2) no
C3 N1 C5 109.7(2) no
C2 N2 C3 110.8(2) no
C2 N2 C4 116.4(2) no
C3 N2 C4 110.4(2) no
S2 N3 C4 119.9(2) no
S2 N3 C5 117.9(2) no
C4 N3 C5 114.4(2) no
C7 N4 C8 109.8(2) no
C7 N4 C9 108.3(2) no
C8 N4 C9 109.5(2) no
C8 N5 C10 110.0(2) no
C8 N5 C11 115.6(2) no
C10 N5 C11 110.7(2) no
S3 N6 C9 115.9(2) no
S3 N6 C10 110.4(2) no
C9 N6 C10 109.0(2) no
S1 C1 C2 111.7(2) no
N2 C2 C1 116.2(2) no
N1 C3 N2 111.3(2) no
N2 C4 N3 110.9(2) no
N1 C5 N3 110.4(2) no
S2 C6 C7 115.3(2) no
N4 C7 C6 113.6(2) no
N4 C8 N5 113.5(2) no
N4 C9 N6 111.9(2) no
N5 C10 N6 110.6(2) no
N5 C11 C12 115.2(2) no
S3 C12 C11 111.6(2) no

loop_
_geom_bond_atom_site_label_1
_geom_bond_atom_site_label_2
_geom_bond_site_symmetry_1
_geom_bond_site_symmetry_2
_geom_bond_distance
_geom_bond_publ_flag
S1 O1 ? ? 1.431(2) yes
S1 O2 ? ? 1.427(2) yes
S1 N1 ? ? 1.657(2) yes
S1 C1 ? ? 1.769(3) yes
S2 O3 ? ? 1.433(2) yes
S2 O4 ? ? 1.431(2) yes
S2 N3 ? ? 1.629(2) yes
S2 C6 ? ? 1.782(3) yes
S3 O5 ? ? 1.435(2) yes
S3 O6 ? ? 1.432(2) yes
S3 N6 ? ? 1.654(2) yes
S3 C12 ? ? 1.770(3) yes
N1 C3 ? ? 1.491(3) no
N1 C5 ? ? 1.463(3) no
N2 C2 ? ? 1.460(3) no
N2 C3 ? ? 1.439(3) no
N2 C4 ? ? 1.440(3) no
N3 C4 ? ? 1.492(3) no
N3 C5 ? ? 1.474(3) no
N4 C7 ? ? 1.470(3) no
N4 C8 ? ? 1.488(3) no
N4 C9 ? ? 1.466(3) no
N5 C8 ? ? 1.457(3) no
N5 C10 ? ? 1.440(3) no
N5 C11 ? ? 1.461(3) no
N6 C9 ? ? 1.471(3) no
N6 C10 ? ? 1.498(3) no
C1 C2 ? ? 1.535(4) no
C6 C7 ? ? 1.524(4) no
C11 C12 ? ? 1.543(4) no

loop_
_geom_hbond_atom_site_label_D
_geom_hbond_atom_site_label_H
_geom_hbond_atom_site_label_A
_geom_hbond_site_symmetry_A
_geom_hbond_distance_DH
_geom_hbond_distance_HA
_geom_hbond_distance_DA
_geom_hbond_angle_DHA
C1 H2 N5 4_464 0.941 2.585 3.305(5) 133.7
C3 H5 O3 1_545 0.987 2.349 3.227(4) 147.7
C10 H19 O6 2_556 0.986 2.573 3.440(5) 146.7
C10 H20 O4 4_565 0.941 2.493 3.154(5) 127.3
C11 H22 O1 2 0.942 2.518 3.342(5) 146.1
C12 H23 O2 2_545 0.903 2.551 3.427(5) 163.5

loop_
_geom_torsion_atom_site_label_1
_geom_torsion_atom_site_label_2
_geom_torsion_atom_site_label_3
_geom_torsion_atom_site_label_4
_geom_torsion
_geom_torsion_publ_flag
C4 N3 S2 C6 77.9(2) y
N3 S2 C6 C7 -69.7(2) y
S2 C6 C7 N4 102.0(2) y
C6 C7 N4 C8 79.4(4) y
